data_7153053
loop_
_publ_author_name
'Dixon, Luke I.'
'Carroll, Michael A.'
'Gregson, Thomas J.'
'Ellames, George J.'
'Harrington, Ross W.'
'Clegg, William'

_publ_section_title
;
 Unprecedented regiochemical control in the formation of
 aryl[1,2-a]imidazopyridines from alkynyliodonium salts: mechanistic
 insights.
;
_journal_issue 35
_journal_name_full 'Organic &amp; biomolecular chemistry'
_journal_page_first 5877
_journal_page_last 5884
_journal_paper_doi 10.1039/c3ob41112e
_journal_volume 11
_journal_year 2013
_chemical_formula_moiety 'C15 H9 I O2'
_chemical_formula_sum 'C15 H9 I O2'
_chemical_formula_weight 348.12
_chemical_name_systematic
;
?
;
_space_group_IT_number 14
_symmetry_cell_setting monoclinic
_symmetry_space_group_name_Hall '-P 2ybc'
_symmetry_space_group_name_H-M 'P 1 21/c 1'
_atom_sites_solution_hydrogens geom
_atom_sites_solution_primary direct
_atom_sites_solution_secondary difmap
_audit_creation_method SHELXL-97
_cell_angle_alpha 90.00
_cell_angle_beta 103.321(3)
_cell_angle_gamma 90.00
_cell_formula_units_Z 4
_cell_length_a 9.2369(3)
_cell_length_b 9.8428(2)
_cell_length_c 14.2265(4)
_cell_measurement_reflns_used 5062
_cell_measurement_temperature 150(2)
_cell_measurement_theta_max 28.41
_cell_measurement_theta_min 3.06
_cell_volume 1258.63(6)
_computing_cell_refinement
;
CrysAlisPro, Oxford Diffraction Ltd.,
Version 1.171.33.66 (release 28-04-2010 CrysAlis171 .NET)
(compiled Apr 28 2010,14:27:37)
;
_computing_data_collection
;
CrysAlisPro, Oxford Diffraction Ltd.,
Version 1.171.33.66 (release 28-04-2010 CrysAlis171 .NET)
(compiled Apr 28 2010,14:27:37)
;
_computing_data_reduction
;
CrysAlisPro, Oxford Diffraction Ltd.,
Version 1.171.33.66 (release 28-04-2010 CrysAlis171 .NET)
(compiled Apr 28 2010,14:27:37)
;
_computing_molecular_graphics 'Bruker SHELXTL'
_computing_publication_material 'Bruker SHELXTL and local programs'
_computing_structure_refinement 'Bruker SHELXTL'
_computing_structure_solution 'Bruker SHELXTL'
_diffrn_ambient_temperature 150(2)
_diffrn_detector_area_resol_mean 10.3968
_diffrn_measured_fraction_theta_full 0.970
_diffrn_measured_fraction_theta_max 0.822
_diffrn_measurement_device_type 'Oxford Diffraction Gemini A Ultra diffractometer'
_diffrn_measurement_method '\w scans'
_diffrn_radiation_monochromator none
_diffrn_radiation_source 'sealed tube with Enhance optics'
_diffrn_radiation_type MoK\a
_diffrn_radiation_wavelength 0.71073
_diffrn_reflns_av_R_equivalents 0.0148
_diffrn_reflns_av_sigmaI/netI 0.0163
_diffrn_reflns_limit_h_max 8
_diffrn_reflns_limit_h_min -11
_diffrn_reflns_limit_k_max 13
_diffrn_reflns_limit_k_min -13
_diffrn_reflns_limit_l_max 18
_diffrn_reflns_limit_l_min -18
_diffrn_reflns_number 6097
_diffrn_reflns_theta_full 26.00
_diffrn_reflns_theta_max 28.47
_diffrn_reflns_theta_min 3.07
_exptl_absorpt_coefficient_mu 2.534
_exptl_absorpt_correction_T_max 0.570
_exptl_absorpt_correction_T_min 0.431
_exptl_absorpt_correction_type multi-scan
_exptl_absorpt_process_details
;
CrysAlisPro, Oxford Diffraction Ltd.,
Version 1.171.33.66 (release 28-04-2010 CrysAlis171 .NET)
(compiled Apr 28 2010,14:27:37)
Empirical absorption correction using spherical harmonics,
implemented in SCALE3 ABSPACK scaling algorithm.
;
_exptl_crystal_colour colourless
_exptl_crystal_density_diffrn 1.837
_exptl_crystal_density_method 'not measured'
_exptl_crystal_description block
_exptl_crystal_F_000 672
_exptl_crystal_size_max 0.40
_exptl_crystal_size_mid 0.40
_exptl_crystal_size_min 0.25
_refine_diff_density_max 0.398
_refine_diff_density_min -0.411
_refine_diff_density_rms 0.065
_refine_ls_extinction_coef 0.0013(2)
_refine_ls_extinction_expression Fc^*^=kFc[1+0.001xFc^2^\l^3^/sin(2\q)]^-1/4^
_refine_ls_extinction_method SHELXL
_refine_ls_goodness_of_fit_ref 1.048
_refine_ls_hydrogen_treatment constr
_refine_ls_matrix_type full
_refine_ls_number_parameters 164
_refine_ls_number_reflns 2619
_refine_ls_number_restraints 0
_refine_ls_restrained_S_all 1.048
_refine_ls_R_factor_all 0.0194
_refine_ls_R_factor_gt 0.0166
_refine_ls_shift/su_max 0.004
_refine_ls_shift/su_mean 0.000
_refine_ls_structure_factor_coef Fsqd
_refine_ls_weighting_details 'calc w=1/[\s^2^(Fo^2^)+(0.0192P)^2^+0.8029P] where P=(Fo^2^+2Fc^2^)/3'
_refine_ls_weighting_scheme calc
_refine_ls_wR_factor_gt 0.0396
_refine_ls_wR_factor_ref 0.0403
_reflns_number_gt 2392
_reflns_number_total 2619
_reflns_threshold_expression I>2\s(I)
_cod_data_source_file c3ob41112e.txt
_cod_data_source_block mac93_7
_cod_original_sg_symbol_H-M 'P 21/c'
_cod_database_code 7153053

loop_
_symmetry_equiv_pos_as_xyz
'x, y, z'
'-x, y+1/2, -z+1/2'
'-x, -y, -z'
'x, -y-1/2, z-1/2'

loop_
_atom_site_label
_atom_site_type_symbol
_atom_site_fract_x
_atom_site_fract_y
_atom_site_fract_z
_atom_site_U_iso_or_equiv
_atom_site_adp_type
_atom_site_occupancy
_atom_site_symmetry_multiplicity
_atom_site_calc_flag
_atom_site_refinement_flags
I I 0.829481(14) 0.548094(12) 0.617274(9) 0.02051(6) Uani 1 1 d .
O1 O 0.99273(16) 0.39632(15) 0.70951(10) 0.0256(3) Uani 1 1 d .
O2 O 1.10426(16) 0.19734(15) 0.69929(10) 0.0280(3) Uani 1 1 d .
C1 C 1.0214(2) 0.2910(2) 0.66383(14) 0.0204(4) Uani 1 1 d .
C2 C 0.9444(2) 0.28878(19) 0.55869(14) 0.0182(4) Uani 1 1 d .
C3 C 0.9656(2) 0.1830(2) 0.49862(15) 0.0233(4) Uani 1 1 d .
H3 H 1.0329 0.1117 0.5235 0.028 Uiso 1 1 calc R
C4 C 0.8896(3) 0.1806(2) 0.40300(16) 0.0280(5) Uani 1 1 d .
H4 H 0.9034 0.1073 0.3625 0.034 Uiso 1 1 calc R
C5 C 0.7930(3) 0.2855(2) 0.36609(15) 0.0294(5) Uani 1 1 d .
H5 H 0.7411 0.2834 0.3002 0.035 Uiso 1 1 calc R
C6 C 0.7710(2) 0.3932(2) 0.42371(15) 0.0245(4) Uani 1 1 d .
H6 H 0.7054 0.4655 0.3985 0.029 Uiso 1 1 calc R
C7 C 0.8479(2) 0.39165(19) 0.51913(13) 0.0180(4) Uani 1 1 d .
C8 C 0.6843(2) 0.6564(2) 0.51300(16) 0.0287(5) Uani 1 1 d .
C9 C 0.6106(2) 0.7421(2) 0.46513(15) 0.0259(5) Uani 1 1 d .
C10 C 0.5237(2) 0.8471(2) 0.40782(15) 0.0230(4) Uani 1 1 d .
C11 C 0.5814(2) 0.9177(2) 0.33999(16) 0.0295(5) Uani 1 1 d .
H11 H 0.6757 0.8936 0.3289 0.035 Uiso 1 1 calc R
C12 C 0.5006(3) 1.0230(2) 0.28881(17) 0.0314(5) Uani 1 1 d .
H12 H 0.5400 1.0718 0.2427 0.038 Uiso 1 1 calc R
C13 C 0.3629(3) 1.0579(2) 0.30422(17) 0.0302(5) Uani 1 1 d .
H13 H 0.3085 1.1311 0.2694 0.036 Uiso 1 1 calc R
C14 C 0.3044(2) 0.9861(2) 0.37046(17) 0.0298(5) Uani 1 1 d .
H14 H 0.2088 1.0088 0.3799 0.036 Uiso 1 1 calc R
C15 C 0.3843(2) 0.8819(2) 0.42287(16) 0.0267(5) Uani 1 1 d .
H15 H 0.3445 0.8339 0.4691 0.032 Uiso 1 1 calc R

loop_
_atom_site_aniso_label
_atom_site_aniso_U_11
_atom_site_aniso_U_22
_atom_site_aniso_U_33
_atom_site_aniso_U_23
_atom_site_aniso_U_13
_atom_site_aniso_U_12
I 0.02469(9) 0.01689(8) 0.01958(8) -0.00211(5) 0.00433(5) 0.00173(5)
O1 0.0298(8) 0.0283(8) 0.0165(7) -0.0012(6) 0.0010(6) 0.0025(6)
O2 0.0264(8) 0.0296(8) 0.0266(8) 0.0106(7) 0.0033(6) 0.0056(7)
C1 0.0179(10) 0.0235(10) 0.0198(9) 0.0057(9) 0.0042(7) -0.0034(8)
C2 0.0183(10) 0.0160(9) 0.0202(9) 0.0026(8) 0.0046(7) -0.0022(7)
C3 0.0260(11) 0.0169(9) 0.0288(11) 0.0003(9) 0.0101(9) 0.0013(8)
C4 0.0376(13) 0.0208(10) 0.0276(11) -0.0062(9) 0.0118(9) -0.0040(9)
C5 0.0394(13) 0.0284(11) 0.0181(10) -0.0027(9) 0.0020(9) -0.0041(10)
C6 0.0287(11) 0.0217(10) 0.0209(10) 0.0028(9) 0.0009(8) 0.0008(9)
C7 0.0235(10) 0.0126(9) 0.0181(9) -0.0020(8) 0.0049(8) -0.0016(7)
C8 0.0312(12) 0.0213(10) 0.0326(11) 0.0002(10) 0.0056(9) 0.0052(9)
C9 0.0277(11) 0.0198(10) 0.0295(11) -0.0046(10) 0.0052(9) 0.0004(9)
C10 0.0226(10) 0.0168(9) 0.0261(10) -0.0030(9) -0.0014(8) 0.0013(8)
C11 0.0227(11) 0.0334(12) 0.0315(11) -0.0007(10) 0.0046(9) 0.0034(9)
C12 0.0317(12) 0.0309(12) 0.0300(11) 0.0050(10) 0.0039(9) -0.0019(10)
C13 0.0293(12) 0.0231(11) 0.0315(11) -0.0010(10) -0.0066(9) 0.0051(9)
C14 0.0202(11) 0.0309(11) 0.0354(12) -0.0050(10) 0.0007(9) 0.0043(9)
C15 0.0239(11) 0.0241(11) 0.0308(11) -0.0007(10) 0.0037(9) -0.0008(8)

loop_
_atom_type_symbol
_atom_type_description
_atom_type_scat_dispersion_real
_atom_type_scat_dispersion_imag
_atom_type_scat_source
C C 0.0033 0.0016 'International Tables Vol C Tables 4.2.6.8 and 6.1.1.4'
H H 0.0000 0.0000 'International Tables Vol C Tables 4.2.6.8 and 6.1.1.4'
O O 0.0106 0.0060 'International Tables Vol C Tables 4.2.6.8 and 6.1.1.4'
I I -0.4742 1.8119 'International Tables Vol C Tables 4.2.6.8 and 6.1.1.4'

loop_
_geom_angle_atom_site_label_1
_geom_angle_atom_site_label_2
_geom_angle_atom_site_label_3
_geom_angle
_geom_angle_site_symmetry_1
_geom_angle_site_symmetry_3
O1 I O2 80.98(5) . 2_756
O1 I C7 76.23(6) . .
O1 I C8 168.50(7) . .
O2 I C7 157.10(6) 2_756 .
O2 I C8 110.51(7) 2_756 .
C7 I C8 92.27(8) . .
I O1 C1 114.80(12) . .
I O2 C1 136.29(13) 2_746 .
O1 C1 O2 125.41(18) . .
O1 C1 C2 114.26(17) . .
O2 C1 C2 120.33(18) . .
C1 C2 C3 121.48(18) . .
C1 C2 C7 120.58(17) . .
C3 C2 C7 117.93(18) . .
C2 C3 H3 119.8 . .
C2 C3 C4 120.45(19) . .
H3 C3 C4 119.8 . .
C3 C4 H4 120.1 . .
C3 C4 C5 119.9(2) . .
H4 C4 C5 120.1 . .
C4 C5 H5 119.5 . .
C4 C5 C6 121.0(2) . .
H5 C5 C6 119.5 . .
C5 C6 H6 121.2 . .
C5 C6 C7 117.5(2) . .
H6 C6 C7 121.2 . .
I C7 C2 114.09(13) . .
I C7 C6 122.74(15) . .
C2 C7 C6 123.16(18) . .
I C8 C9 165.99(19) . .
C8 C9 C10 179.1(2) . .
C9 C10 C11 119.87(19) . .
C9 C10 C15 120.2(2) . .
C11 C10 C15 119.90(19) . .
C10 C11 H11 120.2 . .
C10 C11 C12 119.6(2) . .
H11 C11 C12 120.2 . .
C11 C12 H12 119.8 . .
C11 C12 C13 120.5(2) . .
H12 C12 C13 119.8 . .
C12 C13 H13 120.0 . .
C12 C13 C14 119.9(2) . .
H13 C13 C14 120.0 . .
C13 C14 H14 119.8 . .
C13 C14 C15 120.3(2) . .
H14 C14 C15 119.8 . .
C10 C15 C14 119.8(2) . .
C10 C15 H15 120.1 . .
C14 C15 H15 120.1 . .

loop_
_geom_bond_atom_site_label_1
_geom_bond_atom_site_label_2
_geom_bond_distance
_geom_bond_site_symmetry_2
I O1 2.3056(14) .
I O2 2.9337(14) 2_756
I C7 2.1117(18) .
I C8 2.054(2) .
O1 C1 1.283(2) .
O2 I 2.9337(14) 2_746
O2 C1 1.230(2) .
C1 C2 1.501(3) .
C2 C3 1.390(3) .
C2 C7 1.380(3) .
C3 H3 0.950 .
C3 C4 1.380(3) .
C4 H4 0.950 .
C4 C5 1.386(3) .
C5 H5 0.950 .
C5 C6 1.383(3) .
C6 H6 0.950 .
C6 C7 1.380(3) .
C8 C9 1.194(3) .
C9 C10 1.441(3) .
C10 C11 1.391(3) .
C10 C15 1.396(3) .
C11 H11 0.950 .
C11 C12 1.383(3) .
C12 H12 0.950 .
C12 C13 1.383(3) .
C13 H13 0.950 .
C13 C14 1.383(3) .
C14 H14 0.950 .
C14 C15 1.378(3) .
C15 H15 0.950 .

loop_
_geom_torsion_atom_site_label_1
_geom_torsion_atom_site_label_2
_geom_torsion_atom_site_label_3
_geom_torsion_atom_site_label_4
_geom_torsion
_geom_torsion_site_symmetry_1
O2 I O1 C1 -177.64(14) 2_756
C7 I O1 C1 0.17(14) .
C8 I O1 C1 -1.0(4) .
I O2 C1 O1 38.7(3) 2_746
I O2 C1 C2 -141.67(15) 2_746
I O1 C1 O2 -179.40(16) .
I O1 C1 C2 0.9(2) .
O1 C1 C2 C3 178.88(18) .
O1 C1 C2 C7 -2.2(3) .
O2 C1 C2 C3 -0.8(3) .
O2 C1 C2 C7 178.10(18) .
C1 C2 C3 C4 177.67(19) .
C7 C2 C3 C4 -1.3(3) .
C2 C3 C4 C5 1.0(3) .
C3 C4 C5 C6 -0.1(3) .
C4 C5 C6 C7 -0.4(3) .
C5 C6 C7 I 179.51(16) .
C5 C6 C7 C2 0.1(3) .
C1 C2 C7 I 2.3(2) .
C1 C2 C7 C6 -178.20(19) .
C3 C2 C7 I -178.70(14) .
C3 C2 C7 C6 0.8(3) .
O1 I C7 C2 -1.29(13) .
O1 I C7 C6 179.24(18) .
O2 I C7 C2 4.3(3) 2_756
O2 I C7 C6 -175.19(13) 2_756
C8 I C7 C2 178.47(15) .
C8 I C7 C6 -0.99(18) .
O1 I C8 C9 -155.5(7) .
O2 I C8 C9 21.0(9) 2_756
C7 I C8 C9 -156.6(8) .
C9 C10 C11 C12 -176.7(2) .
C15 C10 C11 C12 0.8(3) .
C10 C11 C12 C13 -0.4(3) .
C11 C12 C13 C14 -0.7(3) .
C12 C13 C14 C15 1.5(3) .
C13 C14 C15 C10 -1.1(3) .
C9 C10 C15 C14 177.4(2) .
C11 C10 C15 C14 0.0(3) .
